data_7152500
loop_
_publ_author_name
'Son, Jung-Ho'
'Hoefelmeyer, James D.'

_publ_section_title
;
 1,2-Nucleophilic addition of 2-(picolyl)organoboranes to nitrile,
 aldehyde, ketone, and amide.
;
_journal_issue 33
_journal_name_full 'Organic &amp; biomolecular chemistry'
_journal_page_first 6656
_journal_page_last 6664
_journal_paper_doi 10.1039/c2ob25518a
_journal_volume 10
_journal_year 2012
_chemical_formula_moiety 'C28 H40 B2 N2'
_chemical_formula_sum 'C28 H40 B2 N2'
_chemical_formula_weight 426.24
_chemical_name_common BBN-picoline-dimer
_chemical_name_systematic
;
?
;
_space_group_IT_number 2
_symmetry_cell_setting triclinic
_symmetry_space_group_name_Hall '-P 1'
_symmetry_space_group_name_H-M 'P -1'
_atom_sites_solution_hydrogens geom
_atom_sites_solution_primary direct
_atom_sites_solution_secondary difmap
_audit_creation_method SHELXL-97
_cell_angle_alpha 71.1230(10)
_cell_angle_beta 89.2950(10)
_cell_angle_gamma 87.4330(10)
_cell_formula_units_Z 2
_cell_length_a 8.6278(7)
_cell_length_b 11.1348(8)
_cell_length_c 13.2544(10)
_cell_measurement_reflns_used 3318
_cell_measurement_temperature 247(2)
_cell_measurement_theta_max 24.89
_cell_measurement_theta_min 2.36
_cell_volume 1203.64(16)
_computing_cell_refinement 'Bruker SMART'
_computing_data_collection 'Bruker SMART'
_computing_data_reduction 'Bruker SAINT'
_computing_molecular_graphics 'Bruker SHELXTL'
_computing_publication_material 'Bruker SHELXTL'
_computing_structure_refinement 'Bruker SHELXTL'
_computing_structure_solution 'Bruker SHELXTL'
_diffrn_ambient_temperature 247(2)
_diffrn_measured_fraction_theta_full 0.998
_diffrn_measured_fraction_theta_max 0.998
_diffrn_measurement_device_type 'CCD area detector'
_diffrn_measurement_method 'phi and omega scans'
_diffrn_radiation_monochromator graphite
_diffrn_radiation_source 'fine-focus sealed tube'
_diffrn_radiation_type MoK\a
_diffrn_radiation_wavelength 0.71073
_diffrn_reflns_av_R_equivalents 0.0418
_diffrn_reflns_av_sigmaI/netI 0.0560
_diffrn_reflns_limit_h_max 10
_diffrn_reflns_limit_h_min -10
_diffrn_reflns_limit_k_max 13
_diffrn_reflns_limit_k_min -13
_diffrn_reflns_limit_l_max 15
_diffrn_reflns_limit_l_min -15
_diffrn_reflns_number 12312
_diffrn_reflns_theta_full 25.40
_diffrn_reflns_theta_max 25.40
_diffrn_reflns_theta_min 1.62
_exptl_absorpt_coefficient_mu 0.066
_exptl_absorpt_correction_T_max 0.9804
_exptl_absorpt_correction_T_min 0.9771
_exptl_absorpt_correction_type multi-scan
_exptl_absorpt_process_details 'SADABS (Bruker, 2003)'
_exptl_crystal_colour colorless
_exptl_crystal_density_diffrn 1.176
_exptl_crystal_density_method 'not measured'
_exptl_crystal_description block
_exptl_crystal_F_000 464
_exptl_crystal_size_max 0.35
_exptl_crystal_size_mid 0.32
_exptl_crystal_size_min 0.30
_refine_diff_density_max 0.240
_refine_diff_density_min -0.229
_refine_diff_density_rms 0.035
_refine_ls_extinction_method none
_refine_ls_goodness_of_fit_ref 1.028
_refine_ls_hydrogen_treatment constr
_refine_ls_matrix_type full
_refine_ls_number_parameters 289
_refine_ls_number_reflns 4432
_refine_ls_number_restraints 0
_refine_ls_restrained_S_all 1.028
_refine_ls_R_factor_all 0.1029
_refine_ls_R_factor_gt 0.0511
_refine_ls_shift/su_max 0.000
_refine_ls_shift/su_mean 0.000
_refine_ls_structure_factor_coef Fsqd
_refine_ls_weighting_details 'calc w=1/[\s^2^(Fo^2^)+(0.0589P)^2^+0.0969P] where P=(Fo^2^+2Fc^2^)/3'
_refine_ls_weighting_scheme calc
_refine_ls_wR_factor_gt 0.1161
_refine_ls_wR_factor_ref 0.1372
_reflns_number_gt 2555
_reflns_number_total 4432
_reflns_threshold_expression >2sigma(I)
_cod_data_source_file c2ob25518a.txt
_cod_data_source_block 2
_cod_depositor_comments
;
The following automatic conversions were performed:

'_symmetry_cell_setting' value 'Triclinic' changed to 'triclinic'
according to /home/saulius/struct/CIF-dictionaries/cif_core.dic
dictionary named 'cif_core.dic' version 2.4.1 from 2010-06-29.

Automatic conversion script
Id: cif_fix_values 1891 2012-01-12 08:04:46Z andrius 
;
_cod_original_sg_symbol_H-M 'P-1 '
_cod_database_code 7152500

loop_
_symmetry_equiv_pos_as_xyz
'x, y, z'
'-x, -y, -z'

loop_
_atom_site_label
_atom_site_type_symbol
_atom_site_fract_x
_atom_site_fract_y
_atom_site_fract_z
_atom_site_U_iso_or_equiv
_atom_site_adp_type
_atom_site_occupancy
_atom_site_symmetry_multiplicity
_atom_site_calc_flag
_atom_site_refinement_flags
C2 C -0.0512(3) 0.3666(2) 0.67158(18) 0.0491(6) Uani 1 1 d .
H2 H -0.0254 0.4112 0.6006 0.059 Uiso 1 1 calc R
C3 C -0.1932(3) 0.3930(2) 0.7076(2) 0.0590(7) Uani 1 1 d .
H3 H -0.2628 0.4534 0.6623 0.071 Uiso 1 1 calc R
C4 C -0.2326(3) 0.3295(2) 0.8114(2) 0.0574(7) Uani 1 1 d .
H4 H -0.3314 0.3422 0.8378 0.069 Uiso 1 1 calc R
C5 C -0.1242(3) 0.2472(2) 0.87527(18) 0.0492(6) Uani 1 1 d .
H5 H -0.1488 0.2045 0.9469 0.059 Uiso 1 1 calc R
C6 C 0.0222(2) 0.22507(19) 0.83686(17) 0.0392(5) Uani 1 1 d .
C7 C 0.1449(2) 0.15737(19) 0.91317(16) 0.0403(5) Uani 1 1 d .
H7A H 0.2204 0.1163 0.8776 0.048 Uiso 1 1 calc R
H7B H 0.0990 0.0910 0.9722 0.048 Uiso 1 1 calc R
C8 C 0.4075(2) 0.20221(19) 1.00656(16) 0.0424(6) Uani 1 1 d .
H8 H 0.4694 0.1902 0.9469 0.051 Uiso 1 1 calc R
C9 C 0.3883(3) 0.0704(2) 1.09077(17) 0.0534(6) Uani 1 1 d .
H9A H 0.3561 0.0121 1.0541 0.064 Uiso 1 1 calc R
H9B H 0.4900 0.0389 1.1230 0.064 Uiso 1 1 calc R
C10 C 0.2720(3) 0.0649(2) 1.18086(18) 0.0579(7) Uani 1 1 d .
H10A H 0.2416 -0.0232 1.2125 0.069 Uiso 1 1 calc R
H10B H 0.3250 0.0882 1.2363 0.069 Uiso 1 1 calc R
C11 C 0.1244(3) 0.1501(2) 1.14836(17) 0.0505(6) Uani 1 1 d .
H11A H 0.0793 0.1636 1.2123 0.061 Uiso 1 1 calc R
H11B H 0.0492 0.1052 1.1207 0.061 Uiso 1 1 calc R
C12 C 0.1478(2) 0.28075(19) 1.06402(16) 0.0404(5) Uani 1 1 d .
H12 H 0.0443 0.3218 1.0405 0.048 Uiso 1 1 calc R
C13 C 0.2350(3) 0.3651(2) 1.11454(18) 0.0516(6) Uani 1 1 d .
H13A H 0.2252 0.4531 1.0667 0.062 Uiso 1 1 calc R
H13B H 0.1834 0.3620 1.1816 0.062 Uiso 1 1 calc R
C14 C 0.4068(3) 0.3302(2) 1.13765(19) 0.0600(7) Uani 1 1 d .
H14A H 0.4569 0.4025 1.1484 0.072 Uiso 1 1 calc R
H14B H 0.4171 0.2586 1.2041 0.072 Uiso 1 1 calc R
C15 C 0.4913(3) 0.2944(2) 1.04930(19) 0.0551(7) Uani 1 1 d .
H15A H 0.5934 0.2561 1.0761 0.066 Uiso 1 1 calc R
H15B H 0.5082 0.3723 0.9899 0.066 Uiso 1 1 calc R
C16 C 0.1750(2) 0.5005(2) 0.86686(18) 0.0432(6) Uani 1 1 d .
H16 H 0.1166 0.4947 0.9285 0.052 Uiso 1 1 calc R
C17 C 0.1841(3) 0.6171(2) 0.79132(19) 0.0510(6) Uani 1 1 d .
H17 H 0.1337 0.6891 0.8012 0.061 Uiso 1 1 calc R
C18 C 0.2684(3) 0.6272(2) 0.70051(19) 0.0523(6) Uani 1 1 d .
H18 H 0.2813 0.7065 0.6483 0.063 Uiso 1 1 calc R
C19 C 0.3328(2) 0.5188(2) 0.68836(17) 0.0463(6) Uani 1 1 d .
H19 H 0.3891 0.5242 0.6260 0.056 Uiso 1 1 calc R
C20 C 0.3181(2) 0.4001(2) 0.76512(16) 0.0376(5) Uani 1 1 d .
C21 C 0.3626(2) 0.2853(2) 0.73776(16) 0.0403(5) Uani 1 1 d .
H21A H 0.3879 0.2148 0.8030 0.048 Uiso 1 1 calc R
H21B H 0.4550 0.3007 0.6924 0.048 Uiso 1 1 calc R
C22 C 0.2273(3) 0.0974(2) 0.68245(18) 0.0529(6) Uani 1 1 d .
H22 H 0.2229 0.0459 0.7588 0.063 Uiso 1 1 calc R
C23 C 0.3859(3) 0.0694(2) 0.6382(2) 0.0728(8) Uani 1 1 d .
H23A H 0.4671 0.0787 0.6859 0.087 Uiso 1 1 calc R
H23B H 0.3909 -0.0194 0.6402 0.087 Uiso 1 1 calc R
C24 C 0.4228(3) 0.1533(3) 0.5244(2) 0.0779(9) Uani 1 1 d .
H24A H 0.3689 0.1216 0.4741 0.094 Uiso 1 1 calc R
H24B H 0.5344 0.1451 0.5123 0.094 Uiso 1 1 calc R
C25 C 0.3766(3) 0.2949(2) 0.50021(18) 0.0594(7) Uani 1 1 d .
H25A H 0.3754 0.3360 0.4227 0.071 Uiso 1 1 calc R
H25B H 0.4562 0.3342 0.5297 0.071 Uiso 1 1 calc R
C26 C 0.2171(2) 0.3210(2) 0.54514(16) 0.0440(6) Uani 1 1 d .
H26 H 0.2039 0.4133 0.5333 0.053 Uiso 1 1 calc R
C27 C 0.0889(3) 0.2826(2) 0.48267(18) 0.0601(7) Uani 1 1 d .
H27A H -0.0081 0.3279 0.4905 0.072 Uiso 1 1 calc R
H27B H 0.1163 0.3120 0.4069 0.072 Uiso 1 1 calc R
C28 C 0.0596(5) 0.1446(3) 0.5143(3) 0.1180(14) Uani 1 1 d .
H28A H -0.0494 0.1366 0.4984 0.142 Uiso 1 1 calc R
H28B H 0.1226 0.1088 0.4681 0.142 Uiso 1 1 calc R
C29 C 0.0895(4) 0.0647(3) 0.6251(2) 0.0784(9) Uani 1 1 d .
H29A H 0.1060 -0.0234 0.6261 0.094 Uiso 1 1 calc R
H29B H -0.0043 0.0682 0.6667 0.094 Uiso 1 1 calc R
B1 B 0.2358(3) 0.2576(2) 0.96133(18) 0.0369(6) Uani 1 1 d .
B2 B 0.2168(3) 0.2464(2) 0.67348(19) 0.0394(6) Uani 1 1 d .
N1 N 0.05497(19) 0.28059(16) 0.73118(13) 0.0388(4) Uani 1 1 d .
N2 N 0.24467(18) 0.39265(15) 0.85882(13) 0.0357(4) Uani 1 1 d .

loop_
_atom_site_aniso_label
_atom_site_aniso_U_11
_atom_site_aniso_U_22
_atom_site_aniso_U_33
_atom_site_aniso_U_23
_atom_site_aniso_U_13
_atom_site_aniso_U_12
C2 0.0470(14) 0.0530(15) 0.0427(14) -0.0091(12) -0.0028(11) -0.0013(12)
C3 0.0407(14) 0.0709(18) 0.0568(17) -0.0097(14) -0.0022(12) 0.0040(12)
C4 0.0358(14) 0.0762(18) 0.0619(17) -0.0244(15) 0.0038(13) -0.0069(13)
C5 0.0428(14) 0.0634(16) 0.0430(14) -0.0182(12) 0.0083(11) -0.0130(12)
C6 0.0440(13) 0.0383(12) 0.0397(13) -0.0172(10) 0.0034(11) -0.0128(10)
C7 0.0466(13) 0.0387(13) 0.0349(12) -0.0109(10) 0.0059(10) -0.0048(10)
C8 0.0447(13) 0.0482(14) 0.0342(12) -0.0141(11) 0.0017(10) 0.0058(11)
C9 0.0572(15) 0.0539(15) 0.0454(14) -0.0128(12) -0.0028(12) 0.0129(12)
C10 0.0708(17) 0.0492(15) 0.0454(14) -0.0055(12) 0.0050(13) 0.0085(13)
C11 0.0560(15) 0.0548(15) 0.0374(13) -0.0112(11) 0.0099(11) 0.0024(12)
C12 0.0407(13) 0.0450(13) 0.0344(12) -0.0121(10) 0.0014(10) 0.0023(10)
C13 0.0572(15) 0.0603(16) 0.0415(13) -0.0231(12) 0.0003(11) 0.0036(12)
C14 0.0584(16) 0.0736(18) 0.0558(16) -0.0316(14) -0.0066(13) -0.0026(13)
C15 0.0443(14) 0.0698(17) 0.0547(15) -0.0250(13) -0.0038(12) 0.0004(12)
C16 0.0437(13) 0.0406(14) 0.0462(14) -0.0159(11) 0.0015(11) 0.0028(10)
C17 0.0531(15) 0.0388(14) 0.0585(16) -0.0128(12) 0.0002(12) 0.0029(11)
C18 0.0598(16) 0.0406(14) 0.0505(15) -0.0051(12) -0.0004(12) -0.0122(12)
C19 0.0474(14) 0.0527(16) 0.0397(13) -0.0146(12) 0.0060(11) -0.0157(11)
C20 0.0316(12) 0.0455(13) 0.0370(13) -0.0140(11) -0.0010(10) -0.0085(10)
C21 0.0387(12) 0.0474(13) 0.0363(12) -0.0159(10) 0.0057(10) -0.0014(10)
C22 0.0815(18) 0.0431(14) 0.0356(13) -0.0147(11) 0.0029(12) -0.0053(12)
C23 0.107(2) 0.0574(17) 0.0556(17) -0.0239(14) 0.0076(16) 0.0226(15)
C24 0.093(2) 0.080(2) 0.0615(18) -0.0260(16) 0.0227(16) 0.0167(16)
C25 0.0716(18) 0.0670(18) 0.0387(14) -0.0161(13) 0.0140(13) -0.0057(14)
C26 0.0532(14) 0.0424(13) 0.0378(13) -0.0145(11) 0.0005(11) -0.0058(11)
C27 0.0777(18) 0.0655(18) 0.0390(14) -0.0181(13) -0.0044(13) -0.0120(14)
C28 0.170(4) 0.077(2) 0.099(3) -0.012(2) -0.056(3) -0.043(2)
C29 0.122(3) 0.0626(19) 0.0572(18) -0.0242(15) 0.0024(17) -0.0359(17)
B1 0.0408(14) 0.0357(14) 0.0335(14) -0.0103(11) 0.0033(11) -0.0013(11)
B2 0.0425(15) 0.0411(15) 0.0362(14) -0.0146(12) 0.0018(12) -0.0035(12)
N1 0.0397(11) 0.0412(11) 0.0370(11) -0.0140(9) -0.0003(8) -0.0078(8)
N2 0.0336(10) 0.0373(10) 0.0372(10) -0.0134(8) 0.0004(8) -0.0015(8)

loop_
_atom_type_symbol
_atom_type_description
_atom_type_scat_dispersion_real
_atom_type_scat_dispersion_imag
_atom_type_scat_source
C C 0.0033 0.0016 'International Tables Vol C Tables 4.2.6.8 and 6.1.1.4'
H H 0.0000 0.0000 'International Tables Vol C Tables 4.2.6.8 and 6.1.1.4'
B B 0.0013 0.0007 'International Tables Vol C Tables 4.2.6.8 and 6.1.1.4'
N N 0.0061 0.0033 'International Tables Vol C Tables 4.2.6.8 and 6.1.1.4'

loop_
_geom_angle_atom_site_label_1
_geom_angle_atom_site_label_2
_geom_angle_atom_site_label_3
_geom_angle
N1 C2 C3 124.4(2)
N1 C2 H2 117.8
C3 C2 H2 117.8
C2 C3 C4 118.6(2)
C2 C3 H3 120.7
C4 C3 H3 120.7
C5 C4 C3 118.2(2)
C5 C4 H4 120.9
C3 C4 H4 120.9
C4 C5 C6 121.7(2)
C4 C5 H5 119.1
C6 C5 H5 119.1
N1 C6 C5 119.3(2)
N1 C6 C7 120.91(18)
C5 C6 C7 119.2(2)
C6 C7 B1 111.02(17)
C6 C7 H7A 109.4
B1 C7 H7A 109.4
C6 C7 H7B 109.4
B1 C7 H7B 109.4
H7A C7 H7B 108.0
C15 C8 C9 113.37(18)
C15 C8 B1 111.85(17)
C9 C8 B1 107.36(18)
C15 C8 H8 108.0
C9 C8 H8 108.0
B1 C8 H8 108.0
C10 C9 C8 116.26(18)
C10 C9 H9A 108.2
C8 C9 H9A 108.2
C10 C9 H9B 108.2
C8 C9 H9B 108.2
H9A C9 H9B 107.4
C11 C10 C9 115.85(18)
C11 C10 H10A 108.3
C9 C10 H10A 108.3
C11 C10 H10B 108.3
C9 C10 H10B 108.3
H10A C10 H10B 107.4
C10 C11 C12 115.09(19)
C10 C11 H11A 108.5
C12 C11 H11A 108.5
C10 C11 H11B 108.5
C12 C11 H11B 108.5
H11A C11 H11B 107.5
C11 C12 C13 109.50(18)
C11 C12 B1 108.16(17)
C13 C12 B1 114.17(18)
C11 C12 H12 108.3
C13 C12 H12 108.3
B1 C12 H12 108.3
C14 C13 C12 115.94(18)
C14 C13 H13A 108.3
C12 C13 H13A 108.3
C14 C13 H13B 108.3
C12 C13 H13B 108.3
H13A C13 H13B 107.4
C15 C14 C13 113.52(19)
C15 C14 H14A 108.9
C13 C14 H14A 108.9
C15 C14 H14B 108.9
C13 C14 H14B 108.9
H14A C14 H14B 107.7
C14 C15 C8 115.20(19)
C14 C15 H15A 108.5
C8 C15 H15A 108.5
C14 C15 H15B 108.5
C8 C15 H15B 108.5
H15A C15 H15B 107.5
N2 C16 C17 124.2(2)
N2 C16 H16 117.9
C17 C16 H16 117.9
C16 C17 C18 118.6(2)
C16 C17 H17 120.7
C18 C17 H17 120.7
C19 C18 C17 118.1(2)
C19 C18 H18 121.0
C17 C18 H18 121.0
C18 C19 C20 122.3(2)
C18 C19 H19 118.9
C20 C19 H19 118.9
N2 C20 C19 119.03(19)
N2 C20 C21 121.38(18)
C19 C20 C21 119.07(19)
C20 C21 B2 110.12(17)
C20 C21 H21A 109.6
B2 C21 H21A 109.6
C20 C21 H21B 109.6
B2 C21 H21B 109.6
H21A C21 H21B 108.2
C29 C22 C23 113.2(2)
C29 C22 B2 110.8(2)
C23 C22 B2 107.97(19)
C29 C22 H22 108.3
C23 C22 H22 108.3
B2 C22 H22 108.3
C24 C23 C22 115.8(2)
C24 C23 H23A 108.3
C22 C23 H23A 108.3
C24 C23 H23B 108.3
C22 C23 H23B 108.3
H23A C23 H23B 107.4
C23 C24 C25 114.44(19)
C23 C24 H24A 108.7
C25 C24 H24A 108.7
C23 C24 H24B 108.7
C25 C24 H24B 108.7
H24A C24 H24B 107.6
C24 C25 C26 114.6(2)
C24 C25 H25A 108.6
C26 C25 H25A 108.6
C24 C25 H25B 108.6
C26 C25 H25B 108.6
H25A C25 H25B 107.6
C27 C26 C25 108.63(18)
C27 C26 B2 114.46(18)
C25 C26 B2 108.43(18)
C27 C26 H26 108.4
C25 C26 H26 108.4
B2 C26 H26 108.4
C28 C27 C26 116.4(2)
C28 C27 H27A 108.2
C26 C27 H27A 108.2
C28 C27 H27B 108.2
C26 C27 H27B 108.2
H27A C27 H27B 107.4
C29 C28 C27 118.9(2)
C29 C28 H28A 107.6
C27 C28 H28A 107.6
C29 C28 H28B 107.6
C27 C28 H28B 107.6
H28A C28 H28B 107.0
C28 C29 C22 117.2(2)
C28 C29 H29A 108.0
C22 C29 H29A 108.0
C28 C29 H29B 108.0
C22 C29 H29B 108.0
H29A C29 H29B 107.2
C8 B1 C12 103.77(17)
C8 B1 N2 111.43(17)
C12 B1 N2 111.60(16)
C8 B1 C7 111.84(17)
C12 B1 C7 113.21(17)
N2 B1 C7 105.17(15)
C22 B2 C26 103.83(17)
C22 B2 N1 110.71(17)
C26 B2 N1 111.82(17)
C22 B2 C21 112.32(18)
C26 B2 C21 113.10(17)
N1 B2 C21 105.22(15)
C2 N1 C6 117.27(18)
C2 N1 B2 119.37(17)
C6 N1 B2 123.35(17)
C16 N2 C20 117.38(18)
C16 N2 B1 119.43(17)
C20 N2 B1 123.18(16)

loop_
_geom_bond_atom_site_label_1
_geom_bond_atom_site_label_2
_geom_bond_distance
C2 N1 1.353(3)
C2 C3 1.363(3)
C2 H2 0.9400
C3 C4 1.375(3)
C3 H3 0.9400
C4 C5 1.368(3)
C4 H4 0.9400
C5 C6 1.398(3)
C5 H5 0.9400
C6 N1 1.367(2)
C6 C7 1.474(3)
C7 B1 1.680(3)
C7 H7A 0.9800
C7 H7B 0.9800
C8 C15 1.533(3)
C8 C9 1.544(3)
C8 B1 1.624(3)
C8 H8 0.9900
C9 C10 1.538(3)
C9 H9A 0.9800
C9 H9B 0.9800
C10 C11 1.533(3)
C10 H10A 0.9800
C10 H10B 0.9800
C11 C12 1.541(3)
C11 H11A 0.9800
C11 H11B 0.9800
C12 C13 1.543(3)
C12 B1 1.637(3)
C12 H12 0.9900
C13 C14 1.525(3)
C13 H13A 0.9800
C13 H13B 0.9800
C14 C15 1.522(3)
C14 H14A 0.9800
C14 H14B 0.9800
C15 H15A 0.9800
C15 H15B 0.9800
C16 N2 1.353(2)
C16 C17 1.364(3)
C16 H16 0.9400
C17 C18 1.374(3)
C17 H17 0.9400
C18 C19 1.362(3)
C18 H18 0.9400
C19 C20 1.392(3)
C19 H19 0.9400
C20 N2 1.367(2)
C20 C21 1.472(3)
C21 B2 1.676(3)
C21 H21A 0.9800
C21 H21B 0.9800
C22 C29 1.537(3)
C22 C23 1.541(3)
C22 B2 1.623(3)
C22 H22 0.9900
C23 C24 1.533(3)
C23 H23A 0.9800
C23 H23B 0.9800
C24 C25 1.538(3)
C24 H24A 0.9800
C24 H24B 0.9800
C25 C26 1.545(3)
C25 H25A 0.9800
C25 H25B 0.9800
C26 C27 1.544(3)
C26 B2 1.634(3)
C26 H26 0.9900
C27 C28 1.488(4)
C27 H27A 0.9800
C27 H27B 0.9800
C28 C29 1.470(4)
C28 H28A 0.9800
C28 H28B 0.9800
C29 H29A 0.9800
C29 H29B 0.9800
B1 N2 1.673(3)
B2 N1 1.672(3)
